data_4108181
loop_
_publ_author_name
'Tao Liu'
'Yan-Juan Zhang'
'Zhe-Ming Wang'
'Song Gao'

_publ_section_title
;
 A 64-Nuclear Cubic Cage Incorporating Propeller-like FeIII8 Apices and
 HCOO- Edges
;
_journal_name_full 'Journal of the American Chemical Society'
_journal_page_first 10500
_journal_page_last 10501
_journal_paper_doi 10.1021/ja803846z
_journal_volume 130
_journal_year 2008
_chemical_formula_sum 'C255 H552 Cl12 Fe64 N32 O327'
_chemical_formula_weight 13299.09
_chemical_name_systematic
; 
 ? 
;
_space_group_IT_number 167
_symmetry_cell_setting trigonal
_symmetry_space_group_name_Hall '-R 3 2"c'
_symmetry_space_group_name_H-M 'R -3 c :H'
_atom_sites_solution_hydrogens 'not included'
_atom_sites_solution_primary direct
_atom_sites_solution_secondary difmap
_audit_creation_method SHELXL-97
_cell_angle_alpha 90.00
_cell_angle_beta 90.00
_cell_angle_gamma 120.00
_cell_formula_units_Z 6
_cell_length_a 28.8303(2)
_cell_length_b 28.8303(2)
_cell_length_c 110.4313(9)
_cell_measurement_reflns_used 317695
_cell_measurement_temperature 200(2)
_cell_measurement_theta_max 25.08
_cell_measurement_theta_min 3.47
_cell_volume 79491.6(10)
_computing_cell_refinement 'HKL Scalepack (Otwinowski & Minor, 1997)'
_computing_data_collection 'KappaCCD (Nonius B. V., 1998)'
_computing_data_reduction 'HKL Denzo (Otwinowski & Minor, 1997) & maXus (Mackay et al., 1998)'
_computing_molecular_graphics 'Bruker SHELXTL V5.1 (Sheldrick, 1998)'
_computing_publication_material 'SHELXL-97 (Sheldrick, 1997)'
_computing_structure_refinement 'SHELXL-97 (Sheldrick, 1997)'
_computing_structure_solution 'SHELXS-97 (Sheldrick, 1997)'
_diffrn_ambient_temperature 200(2)
_diffrn_detector_area_resol_mean 9
_diffrn_measured_fraction_theta_full 0.990
_diffrn_measured_fraction_theta_max 0.990
_diffrn_measurement_device_type 'NONIUS KappaCCD'
_diffrn_measurement_method CCD
_diffrn_radiation_monochromator graphite
_diffrn_radiation_source 'fine-focus sealed tube'
_diffrn_radiation_type MoK\a
_diffrn_radiation_wavelength 0.71073
_diffrn_reflns_av_R_equivalents 0.1331
_diffrn_reflns_av_sigmaI/netI 0.0678
_diffrn_reflns_limit_h_max 33
_diffrn_reflns_limit_h_min -34
_diffrn_reflns_limit_k_max 34
_diffrn_reflns_limit_k_min -34
_diffrn_reflns_limit_l_max 131
_diffrn_reflns_limit_l_min -131
_diffrn_reflns_number 317695
_diffrn_reflns_theta_full 25.08
_diffrn_reflns_theta_max 25.08
_diffrn_reflns_theta_min 3.47
_diffrn_standards_decay_% none
_exptl_absorpt_coefficient_mu 1.857
_exptl_absorpt_correction_T_max 0.765
_exptl_absorpt_correction_T_min 0.694
_exptl_absorpt_correction_type multi-scan
_exptl_absorpt_process_details
;
multi-scan from symmetry-related measurements 
 Sortav (Blessing 1995, 1997)
;
_exptl_crystal_colour brown
_exptl_crystal_density_diffrn 1.667
_exptl_crystal_description block
_exptl_crystal_F_000 40740
_exptl_crystal_size_max 0.20
_exptl_crystal_size_mid 0.18
_exptl_crystal_size_min 0.15
_refine_diff_density_max 0.882
_refine_diff_density_min -0.775
_refine_diff_density_rms 0.114
_refine_ls_extinction_method none
_refine_ls_goodness_of_fit_ref 0.971
_refine_ls_hydrogen_treatment none
_refine_ls_matrix_type full
_refine_ls_number_parameters 1159
_refine_ls_number_reflns 15564
_refine_ls_number_restraints 141
_refine_ls_restrained_S_all 0.977
_refine_ls_R_factor_all 0.1141
_refine_ls_R_factor_gt 0.0607
_refine_ls_shift/su_max 0.001
_refine_ls_shift/su_mean 0.000
_refine_ls_structure_factor_coef Fsqd
_refine_ls_weighting_details 'calc w=1/[\s^2^(Fo^2^)+(0.1215P)^2^+0.0000P] where P=(Fo^2^+2Fc^2^)/3'
_refine_ls_weighting_scheme calc
_refine_ls_wR_factor_gt 0.1634
_refine_ls_wR_factor_ref 0.1897
_reflns_number_gt 9108
_reflns_number_total 15564
_reflns_threshold_expression >2sigma(I)
_cod_data_source_file ja803846z-file001_1.cif
_cod_data_source_block Fe64
_cod_original_cell_volume 79491.5(10)
_cod_original_sg_symbol_H-M 'R -3 c'
_cod_database_code 4108181

loop_
_symmetry_equiv_pos_as_xyz
'x, y, z'
'-y, x-y, z'
'-x+y, -x, z'
'y, x, -z+1/2'
'x-y, -y, -z+1/2'
'-x, -x+y, -z+1/2'
'x+2/3, y+1/3, z+1/3'
'-y+2/3, x-y+1/3, z+1/3'
'-x+y+2/3, -x+1/3, z+1/3'
'y+2/3, x+1/3, -z+5/6'
'x-y+2/3, -y+1/3, -z+5/6'
'-x+2/3, -x+y+1/3, -z+5/6'
'x+1/3, y+2/3, z+2/3'
'-y+1/3, x-y+2/3, z+2/3'
'-x+y+1/3, -x+2/3, z+2/3'
'y+1/3, x+2/3, -z+7/6'
'x-y+1/3, -y+2/3, -z+7/6'
'-x+1/3, -x+y+2/3, -z+7/6'
'-x, -y, -z'
'y, -x+y, -z'
'x-y, x, -z'
'-y, -x, z-1/2'
'-x+y, y, z-1/2'
'x, x-y, z-1/2'
'-x+2/3, -y+1/3, -z+1/3'
'y+2/3, -x+y+1/3, -z+1/3'
'x-y+2/3, x+1/3, -z+1/3'
'-y+2/3, -x+1/3, z-1/6'
'-x+y+2/3, y+1/3, z-1/6'
'x+2/3, x-y+1/3, z-1/6'
'-x+1/3, -y+2/3, -z+2/3'
'y+1/3, -x+y+2/3, -z+2/3'
'x-y+1/3, x+2/3, -z+2/3'
'-y+1/3, -x+2/3, z+1/6'
'-x+y+1/3, y+2/3, z+1/6'
'x+1/3, x-y+2/3, z+1/6'

loop_
_atom_site_label
_atom_site_type_symbol
_atom_site_fract_x
_atom_site_fract_y
_atom_site_fract_z
_atom_site_U_iso_or_equiv
_atom_site_adp_type
_atom_site_occupancy
_atom_site_symmetry_multiplicity
_atom_site_calc_flag
_atom_site_refinement_flags
_atom_site_disorder_assembly
_atom_site_disorder_group
Fe1 Fe 0.3333 0.6667 0.092175(14) 0.0400(4) Uani 1 3 d S . .
Fe2 Fe 0.3333 0.6667 0.065048(13) 0.0360(4) Uani 1 3 d S . .
Fe3 Fe 0.21481(3) 0.62530(4) 0.084149(8) 0.0415(2) Uani 1 1 d . . .
Fe4 Fe 0.25330(4) 0.55118(3) 0.069148(8) 0.0410(2) Uani 1 1 d . . .
Fe5 Fe 0.01447(4) 0.54484(4) 0.141713(8) 0.0443(3) Uani 1 1 d . . .
Fe6 Fe -0.09878(3) 0.50395(4) 0.133859(7) 0.0379(2) Uani 1 1 d . . .
Fe7 Fe 0.01798(4) 0.55418(4) 0.113552(8) 0.0449(3) Uani 1 1 d . . .
Fe8 Fe -0.05065(4) 0.61715(4) 0.125379(8) 0.0403(2) Uani 1 1 d . . .
Fe9 Fe -0.02231(4) 0.61817(4) 0.154080(8) 0.0440(3) Uani 1 1 d . . .
Fe10 Fe -0.11681(4) 0.48419(4) 0.160516(8) 0.0450(3) Uani 1 1 d . . .
Fe11 Fe -0.05152(4) 0.42602(4) 0.150233(8) 0.0487(3) Uani 1 1 d . . .
Fe12 Fe -0.07595(4) 0.43031(4) 0.119279(8) 0.0474(3) Uani 1 1 d . A .
O1 O 0.27341(15) 0.61933(15) 0.07695(3) 0.0367(9) Uani 1 1 d . . .
O2 O 0.33356(17) 0.60169(17) 0.09652(3) 0.0454(11) Uani 1 1 d . . .
O3 O 0.29753(16) 0.59947(16) 0.05608(4) 0.0429(10) Uani 1 1 d . . .
O4 O 0.30913(17) 0.53755(17) 0.07546(4) 0.0442(11) Uani 1 1 d . . .
O5 O 0.2138(3) 0.3811(3) 0.04282(7) 0.126(3) Uani 1 1 d . . .
O6 O 0.15707(17) 0.5820(2) 0.07183(4) 0.0587(13) Uani 1 1 d . . .
O7 O 0.18846(18) 0.54210(19) 0.05984(4) 0.0594(13) Uani 1 1 d . . .
O8 O 0.18937(19) 0.5554(2) 0.09388(4) 0.0572(13) Uani 1 1 d . . .
O9 O 0.2026(2) 0.50091(18) 0.08144(5) 0.0631(14) Uani 1 1 d . . .
O10 O 0.15810(18) 0.63177(19) 0.09386(4) 0.0546(12) Uani 1 1 d . . .
O11 O 0.08306(19) 0.6058(2) 0.10363(4) 0.0563(13) Uani 1 1 d . . .
O12 O -0.03545(16) 0.50441(16) 0.12478(4) 0.0413(10) Uani 1 1 d . . .
O13 O -0.03994(15) 0.58023(16) 0.13886(3) 0.0381(10) Uani 1 1 d . . .
O14 O -0.06891(16) 0.48180(17) 0.14828(4) 0.0432(11) Uani 1 1 d . . .
O15 O 0.05815(16) 0.58794(18) 0.12851(4) 0.0495(12) Uani 1 1 d . . .
O16 O 0.02278(17) 0.58547(18) 0.15618(4) 0.0490(11) Uani 1 1 d . . .
O17 O 0.01894(18) 0.48108(18) 0.14406(4) 0.0517(12) Uani 1 1 d . . .
O18 O -0.11659(16) 0.54733(16) 0.12358(3) 0.0414(10) Uani 1 1 d . . .
O19 O -0.00861(17) 0.60483(17) 0.11283(4) 0.0446(11) Uani 1 1 d . . .
O20 O -0.1596(3) 0.6770(2) 0.09899(6) 0.0883(18) Uani 1 1 d . . .
O21 O -0.15367(16) 0.48687(17) 0.14589(4) 0.0447(11) Uani 1 1 d . . .
O22 O -0.07969(17) 0.56130(17) 0.16370(4) 0.0483(11) Uani 1 1 d . . .
O23 O -0.2970(2) 0.4377(2) 0.18141(5) 0.0792(17) Uani 1 1 d . . .
O24 O -0.13640(17) 0.43959(17) 0.12423(4) 0.0462(11) Uani 1 1 d . A .
O25 O -0.0759(2) 0.39303(18) 0.13433(4) 0.0567(13) Uani 1 1 d . A .
O26A O -0.2052(7) 0.2921(8) 0.09145(13) 0.165(7) Uani 0.55 1 d P A 1
O26B O -0.1199(8) 0.2822(8) 0.09019(14) 0.139(7) Uani 0.45 1 d P B 2
O27 O 0.0120(2) 0.69116(18) 0.12749(4) 0.0612(13) Uani 1 1 d . . .
O28 O 0.04013(19) 0.68551(19) 0.14596(4) 0.0609(13) Uani 1 1 d . . .
O29 O -0.0964(2) 0.64331(19) 0.13386(4) 0.0561(13) Uani 1 1 d . . .
O30 O -0.0667(2) 0.65495(19) 0.15279(4) 0.0577(13) Uani 1 1 d . . .
O31 O -0.0820(2) 0.4765(2) 0.17566(4) 0.0637(14) Uani 1 1 d . . .
O32 O -0.0272(2) 0.4498(2) 0.16794(4) 0.0665(15) Uani 1 1 d . . .
O33 O -0.16951(19) 0.4042(2) 0.16189(5) 0.0623(13) Uani 1 1 d . . .
O34 O -0.1200(2) 0.3666(2) 0.15736(5) 0.0780(16) Uani 1 1 d . . .
O35 O -0.0154(2) 0.4214(2) 0.11337(5) 0.0685(15) Uani 1 1 d . . .
O36 O 0.0516(2) 0.5051(2) 0.11239(5) 0.0647(14) Uani 1 1 d . . .
O37 O -0.0879(2) 0.4422(2) 0.10174(4) 0.0661(14) Uani 1 1 d . . .
O38 O -0.0182(2) 0.5249(2) 0.09752(4) 0.0632(14) Uani 1 1 d . . .
O39 O 0.0079(2) 0.6600(2) 0.16943(4) 0.0581(13) Uani 1 1 d . . .
O40 O 0.0442(2) 0.73095(19) 0.18067(4) 0.0634(14) Uani 1 1 d . . .
N1 N 0.3333 0.6667 0.11366(8) 0.054(3) Uani 1 3 d S . .
N2 N 0.2493(2) 0.4909(2) 0.05533(5) 0.0529(15) Uani 1 1 d . . .
N3 N 0.1049(2) 0.5777(3) 0.14825(5) 0.0607(16) Uani 1 1 d . . .
N4 N -0.0862(2) 0.6313(2) 0.10849(4) 0.0436(13) Uani 1 1 d . . .
N5 N -0.1841(2) 0.4917(3) 0.16898(5) 0.0558(16) Uani 1 1 d . . .
N6 N -0.1449(3) 0.3479(2) 0.11559(5) 0.0614(17) Uani 1 1 d . . .
C1 C 0.3417(4) 0.6219(4) 0.11749(7) 0.075(2) Uani 1 1 d . . .
C2 C 0.3163(3) 0.5773(3) 0.10846(6) 0.0575(19) Uani 1 1 d . . .
C3 C 0.2646(3) 0.5224(3) 0.04372(6) 0.060(2) Uani 1 1 d . . .
C4 C 0.3106(3) 0.5783(3) 0.04579(6) 0.0533(18) Uani 1 1 d . . .
C5 C 0.2910(3) 0.4762(3) 0.05895(7) 0.060(2) Uani 1 1 d . . .
C6 C 0.2975(3) 0.4840(3) 0.07283(7) 0.0583(19) Uani 1 1 d . . .
C7 C 0.1941(3) 0.4423(3) 0.05478(8) 0.069(2) Uani 1 1 d . . .
C8 C 0.1828(4) 0.4066(4) 0.04326(9) 0.090(3) Uani 1 1 d . . .
C9 C 0.1558(3) 0.5562(3) 0.06268(8) 0.061(2) Uani 1 1 d . . .
C10 C 0.1868(3) 0.5122(3) 0.09128(8) 0.070(2) Uani 1 1 d . . .
C11 C 0.1130(3) 0.5957(3) 0.09720(6) 0.0545(19) Uani 1 1 d . . .
C12 C 0.1399(3) 0.6033(4) 0.13749(8) 0.080(3) Uani 1 1 d . . .
C13 C 0.1135(3) 0.6287(3) 0.13037(7) 0.067(2) Uani 1 1 d . . .
C14 C 0.1149(3) 0.6152(4) 0.15826(8) 0.080(3) Uani 1 1 d . . .
C15 C 0.0633(3) 0.5963(3) 0.16510(6) 0.064(2) Uani 1 1 d . . .
C16 C 0.1058(3) 0.5284(4) 0.15215(8) 0.080(3) Uani 1 1 d . . .
C17 C 0.0703(3) 0.4825(4) 0.14408(7) 0.069(2) Uani 1 1 d . . .
C18 C -0.1433(3) 0.5899(3) 0.10915(6) 0.0530(18) Uani 1 1 d . . .
C19 C -0.1502(3) 0.5356(3) 0.11326(6) 0.0556(19) Uani 1 1 d . . .
C20 C -0.0588(3) 0.6216(3) 0.09810(5) 0.0514(18) Uani 1 1 d . . .
C21 C -0.0020(3) 0.6374(3) 0.10228(6) 0.058(2) Uani 1 1 d . . .
C22 C -0.0770(3) 0.6879(3) 0.10838(6) 0.057(2) Uani 1 1 d . . .
C23 C -0.1033(4) 0.7008(3) 0.09767(7) 0.064(2) Uani 1 1 d . . .
C24 C -0.2263(3) 0.4718(3) 0.15913(6) 0.062(2) Uani 1 1 d . . .
C25 C -0.1981(3) 0.4962(3) 0.14696(6) 0.059(2) Uani 1 1 d . . .
C26 C -0.1615(3) 0.5494(3) 0.17174(7) 0.062(2) Uani 1 1 d . . .
C27 C -0.1029(3) 0.5731(3) 0.17424(7) 0.068(2) Uani 1 1 d . . .
C28 C -0.2038(3) 0.4581(3) 0.18021(6) 0.068(2) Uani 1 1 d . . .
C29 C -0.2475(3) 0.4608(4) 0.18746(7) 0.077(3) Uani 1 1 d . . .
C30 C -0.1927(4) 0.3554(4) 0.11452(8) 0.083(3) Uani 1 1 d . . .
C31 C -0.1897(3) 0.3940(3) 0.12489(7) 0.070(2) Uani 1 1 d . . .
C32 C -0.1506(4) 0.3137(3) 0.12623(8) 0.081(3) Uani 1 1 d . . .
C33 C -0.0949(4) 0.3361(3) 0.13203(7) 0.071(2) Uani 1 1 d . . .
C34A C -0.1271(12) 0.3310(10) 0.1039(3) 0.082(9) Uani 0.55 1 d P A 1
C35A C -0.1730(8) 0.2786(8) 0.09916(19) 0.093(6) Uani 0.55 1 d P A 1
C34B C -0.1528(14) 0.3154(12) 0.1048(3) 0.072(9) Uani 0.45 1 d P B 2
C35B C -0.1105(11) 0.3053(11) 0.10255(19) 0.097(8) Uani 0.45 1 d P B 2
C36 C 0.0457(3) 0.7077(3) 0.13603(8) 0.063(2) Uani 1 1 d . . .
C37 C -0.0955(3) 0.6576(3) 0.14455(7) 0.0538(18) Uani 1 1 d . . .
C38 C -0.0450(3) 0.4654(3) 0.17614(7) 0.062(2) Uani 1 1 d . . .
C39 C -0.1633(4) 0.3656(3) 0.16081(8) 0.072(2) Uani 1 1 d . . .
C40 C 0.0331(4) 0.4557(4) 0.11200(7) 0.064(2) Uani 1 1 d . . .
C41 C -0.0594(4) 0.4824(4) 0.09473(7) 0.071(2) Uani 1 1 d . . .
C42 C 0.0248(3) 0.7086(3) 0.17083(6) 0.0558(19) Uani 1 1 d . . .
Cl1 Cl -0.09364(15) 0.19598(14) 0.12899(3) 0.1152(10) Uani 1 1 d U . .
O1A O -0.1243(4) 0.1387(4) 0.12881(10) 0.157(3) Uani 1 1 d U . .
O1B O -0.1005(6) 0.2182(6) 0.13955(8) 0.225(6) Uani 1 1 d U . .
O1C O -0.0399(4) 0.2064(6) 0.12927(11) 0.225(6) Uani 1 1 d U . .
O1D O -0.1105(7) 0.2122(5) 0.11922(10) 0.253(7) Uani 1 1 d U . .
Cl2 Cl -0.3333 0.3333 0.13940(5) 0.1057(14) Uani 1 3 d SU . .
O2A O -0.3105(4) 0.3855(3) 0.13531(15) 0.232(7) Uani 1 1 d U . .
O2B O -0.3660(9) 0.3004(17) 0.1492(3) 0.195(16) Uani 0.33 1 d PU . .
Cl3 Cl 0.2276(2) 0.4923(3) 0.13945(5) 0.171(3) Uani 0.67 1 d PDU . .
O3A O 0.1810(4) 0.4652(5) 0.14283(10) 0.126(4) Uani 0.67 1 d PDU . .
O3B O 0.2527(6) 0.4929(5) 0.13028(13) 0.190(6) Uani 0.67 1 d PDU . .
O3C O 0.2384(7) 0.5458(6) 0.14061(16) 0.239(8) Uani 0.67 1 d PDU . .
O3D O 0.2583(7) 0.4914(12) 0.14847(16) 0.356(17) Uani 0.67 1 d PDU . .
O1M O -0.3333 0.2046(2) 0.0833 0.065(2) Uani 1 2 d SU . .
C1M C -0.3333 0.1582(8) 0.0833 0.063(6) Uiso 0.50 2 d SPU . .
C2M C -0.3192(13) 0.2321(13) 0.0733(3) 0.070(9) Uiso 0.25 1 d PU . .
O1W O 0.3333 0.6667 0.1667 0.117(6) Uani 1 6 d SU . .
O2W O 0.262(2) 0.6120(12) 0.1676(4) 0.24(3) Uani 0.25 1 d PU . .
O3W O 0.2551(9) 0.6036(11) 0.1509(3) 0.120(11) Uani 0.25 1 d PU . .
O4W O 0.2031(8) 0.3674(10) 0.1068(3) 0.285(19) Uani 0.50 1 d PU . .
O5W O 0.2538(8) 0.4099(8) 0.10667(19) 0.171(8) Uani 0.50 1 d PU . .
O6W O 0.2455(12) 0.3333 0.0833 0.149(14) Uani 0.33 2 d SPU . .
O7W O 0.1020(12) 0.3940(12) 0.1239(4) 0.141(14) Uani 0.25 1 d PU . .
O8W O 0.0461(8) 0.3439(7) 0.13343(17) 0.159(7) Uani 0.50 1 d PU . .
O9W O 0.0398(11) 0.3333 0.0833 0.194(13) Uani 0.50 2 d SPU . .
O10W O 0.0678(17) 0.2919(12) 0.0650(3) 0.161(16) Uani 0.25 1 d PU . .
O11W O -0.0708(9) 0.2283(6) 0.08495(14) 0.172(9) Uani 0.50 1 d PU . .
O12W O -0.1530(9) 0.2305(11) 0.1616(2) 0.225(13) Uani 0.50 1 d PU . .
O13W O -0.1809(10) 0.2268(11) 0.1516(3) 0.243(14) Uani 0.50 1 d PU . .
O14W O -0.1412(8) 0.3214(7) 0.18957(15) 0.145(6) Uani 0.50 1 d PU . .
O15W O -0.1617(8) 0.3540(10) 0.1869(2) 0.082(7) Uani 0.25 1 d PU . .
O16W O -0.3333 0.3333 0.1024(4) 0.326(15) Uani 1 3 d SU . .
O17W O -0.3333 0.3333 0.17472(12) 0.116(4) Uani 1 3 d SU . .

loop_
_atom_site_aniso_label
_atom_site_aniso_U_11
_atom_site_aniso_U_22
_atom_site_aniso_U_33
_atom_site_aniso_U_23
_atom_site_aniso_U_13
_atom_site_aniso_U_12
Fe1 0.0417(6) 0.0417(6) 0.0366(9) 0.000 0.000 0.0208(3)
Fe2 0.0358(5) 0.0358(5) 0.0365(8) 0.000 0.000 0.0179(3)
Fe3 0.0355(5) 0.0438(6) 0.0447(5) -0.0007(4) 0.0057(4) 0.0195(4)
Fe4 0.0371(5) 0.0356(5) 0.0486(6) -0.0039(4) 0.0015(4) 0.0169(4)
Fe5 0.0427(6) 0.0535(6) 0.0374(5) 0.0028(4) 0.0012(4) 0.0246(5)
Fe6 0.0388(5) 0.0409(5) 0.0336(5) 0.0026(4) 0.0014(4) 0.0196(4)
Fe7 0.0493(6) 0.0573(6) 0.0367(5) 0.0078(4) 0.0110(4) 0.0331(5)
Fe8 0.0482(6) 0.0434(6) 0.0313(5) 0.0019(4) 0.0033(4) 0.0243(5)
Fe9 0.0472(6) 0.0446(6) 0.0339(5) -0.0041(4) -0.0004(4) 0.0181(5)
Fe10 0.0442(6) 0.0513(6) 0.0364(5) 0.0064(4) 0.0068(4) 0.0216(5)
Fe11 0.0626(7) 0.0539(6) 0.0378(5) 0.0077(4) 0.0013(5) 0.0352(6)
Fe12 0.0629(7) 0.0516(6) 0.0364(5) -0.0004(4) 0.0000(5) 0.0350(5)
O1 0.032(2) 0.037(2) 0.040(2) 0.0028(18) 0.0047(18) 0.0160(19)
O2 0.052(3) 0.049(3) 0.037(2) 0.008(2) 0.007(2) 0.027(2)
O3 0.044(3) 0.040(2) 0.044(2) -0.006(2) -0.004(2) 0.020(2)
O4 0.048(3) 0.043(3) 0.048(3) 0.002(2) 0.000(2) 0.028(2)
O5 0.149(7) 0.112(6) 0.127(6) -0.057(5) -0.029(5) 0.072(5)
O6 0.039(3) 0.071(3) 0.068(3) -0.028(3) -0.012(2) 0.029(3)
O7 0.043(3) 0.062(3) 0.074(3) -0.019(3) -0.007(2) 0.026(3)
O8 0.060(3) 0.052(3) 0.060(3) 0.012(2) 0.025(2) 0.028(3)
O9 0.060(3) 0.045(3) 0.077(4) 0.007(3) 0.024(3) 0.021(3)
O10 0.041(3) 0.057(3) 0.062(3) 0.005(2) 0.016(2) 0.022(3)
O11 0.058(3) 0.071(3) 0.053(3) 0.014(2) 0.026(2) 0.042(3)
O12 0.041(2) 0.048(3) 0.038(2) 0.003(2) 0.0031(19) 0.024(2)
O13 0.042(2) 0.043(2) 0.030(2) 0.0016(18) 0.0013(18) 0.021(2)
O14 0.047(3) 0.051(3) 0.035(2) 0.004(2) 0.002(2) 0.026(2)
O15 0.037(3) 0.065(3) 0.041(3) 0.006(2) 0.003(2) 0.021(2)
O16 0.042(3) 0.053(3) 0.045(3) -0.001(2) -0.002(2) 0.019(2)
O17 0.054(3) 0.060(3) 0.048(3) 0.006(2) 0.000(2) 0.034(3)
O18 0.043(3) 0.047(3) 0.035(2) 0.004(2) -0.0022(19) 0.024(2)
O19 0.048(3) 0.054(3) 0.034(2) 0.011(2) 0.010(2) 0.028(2)
O20 0.099(5) 0.090(4) 0.095(5) 0.009(3) -0.018(4) 0.062(4)
O21 0.036(2) 0.052(3) 0.043(3) 0.004(2) 0.0053(19) 0.019(2)
O22 0.049(3) 0.051(3) 0.035(2) 0.000(2) 0.012(2) 0.019(2)
O23 0.059(4) 0.096(4) 0.081(4) 0.014(3) 0.021(3) 0.037(3)
O24 0.044(3) 0.046(3) 0.045(3) -0.004(2) -0.001(2) 0.021(2)
O25 0.081(4) 0.050(3) 0.046(3) -0.002(2) -0.010(2) 0.038(3)
O26A 0.157(14) 0.24(2) 0.097(10) -0.079(12) -0.018(10) 0.095(15)
O26B 0.185(18) 0.198(19) 0.088(11) -0.068(12) -0.051(12) 0.137(16)
O27 0.070(4) 0.045(3) 0.047(3) 0.004(2) 0.003(3) 0.012(3)
O28 0.068(3) 0.053(3) 0.045(3) 0.005(2) 0.004(2) 0.019(3)
O29 0.079(4) 0.076(3) 0.036(3) -0.004(2) 0.000(2) 0.056(3)
O30 0.074(3) 0.072(3) 0.039(3) -0.005(2) -0.001(3) 0.046(3)
O31 0.065(3) 0.098(4) 0.038(3) 0.011(3) 0.001(2) 0.048(3)
O32 0.099(4) 0.085(4) 0.036(3) 0.001(3) -0.002(3) 0.061(4)
O33 0.053(3) 0.047(3) 0.079(4) 0.016(3) 0.015(3) 0.019(3)
O34 0.088(4) 0.057(3) 0.085(4) 0.021(3) 0.030(3) 0.033(3)
O35 0.077(4) 0.065(4) 0.076(4) -0.004(3) 0.012(3) 0.046(3)
O36 0.064(3) 0.078(4) 0.069(3) 0.020(3) 0.024(3) 0.048(3)
O37 0.077(4) 0.079(4) 0.039(3) 0.001(3) 0.000(3) 0.037(3)
O38 0.085(4) 0.069(4) 0.035(3) 0.000(3) 0.003(3) 0.038(3)
O39 0.072(3) 0.059(3) 0.033(3) -0.007(2) -0.008(2) 0.025(3)
O40 0.077(4) 0.048(3) 0.043(3) -0.009(2) -0.012(3) 0.015(3)
N1 0.061(4) 0.061(4) 0.038(6) 0.000 0.000 0.031(2)
N2 0.047(3) 0.043(3) 0.060(4) -0.020(3) -0.009(3) 0.017(3)
N3 0.049(4) 0.078(4) 0.051(4) 0.002(3) 0.002(3) 0.029(3)
N4 0.061(4) 0.043(3) 0.036(3) 0.003(2) 0.005(3) 0.033(3)
N5 0.048(4) 0.075(4) 0.043(3) 0.012(3) 0.009(3) 0.031(3)
N6 0.088(5) 0.054(4) 0.050(4) -0.008(3) -0.006(3) 0.041(4)
C1 0.097(7) 0.084(6) 0.044(4) 0.016(4) 0.002(4) 0.045(5)
C2 0.082(5) 0.056(5) 0.032(4) 0.016(3) 0.015(4) 0.033(4)
C3 0.071(5) 0.048(4) 0.047(4) -0.008(3) -0.004(4) 0.019(4)
C4 0.058(5) 0.061(5) 0.041(4) -0.016(3) -0.002(3) 0.030(4)
C5 0.061(5) 0.062(5) 0.068(5) -0.018(4) -0.010(4) 0.038(4)
C6 0.070(5) 0.039(4) 0.074(5) -0.007(4) -0.005(4) 0.033(4)
C7 0.060(5) 0.041(4) 0.090(6) -0.025(4) -0.007(4) 0.013(4)
C8 0.087(7) 0.068(6) 0.110(8) -0.043(5) -0.012(6) 0.035(5)
C9 0.042(4) 0.054(5) 0.085(6) -0.009(4) -0.006(4) 0.023(4)
C10 0.057(5) 0.058(5) 0.091(6) 0.022(5) 0.027(5) 0.026(4)
C11 0.053(5) 0.075(5) 0.038(4) 0.008(4) 0.005(3) 0.034(4)
C12 0.058(5) 0.091(6) 0.088(6) 0.033(5) 0.002(5) 0.035(5)
C13 0.039(4) 0.085(6) 0.062(5) 0.006(4) -0.008(4) 0.020(4)
C14 0.051(5) 0.108(7) 0.078(6) -0.022(5) -0.018(4) 0.038(5)
C15 0.053(5) 0.094(6) 0.047(4) 0.001(4) -0.014(4) 0.039(5)
C16 0.059(5) 0.101(7) 0.087(6) 0.005(6) -0.014(5) 0.044(5)
C17 0.054(5) 0.098(7) 0.076(6) 0.005(5) 0.002(4) 0.053(5)
C18 0.055(5) 0.047(4) 0.061(5) 0.007(3) -0.009(4) 0.028(4)
C19 0.071(5) 0.064(5) 0.044(4) 0.003(3) -0.017(4) 0.044(4)
C20 0.071(5) 0.079(5) 0.028(3) 0.012(3) 0.012(3) 0.055(4)
C21 0.075(5) 0.086(6) 0.035(4) 0.024(4) 0.014(4) 0.056(5)
C22 0.089(6) 0.055(5) 0.048(4) 0.003(3) 0.002(4) 0.050(4)
C23 0.082(6) 0.072(5) 0.056(5) 0.010(4) -0.002(4) 0.053(5)
C24 0.058(5) 0.079(5) 0.041(4) 0.010(4) 0.008(4) 0.028(4)
C25 0.049(4) 0.094(6) 0.051(4) 0.004(4) 0.008(3) 0.047(4)
C26 0.057(5) 0.058(5) 0.071(5) -0.010(4) 0.014(4) 0.029(4)
C27 0.061(5) 0.082(6) 0.051(5) -0.020(4) 0.016(4) 0.029(5)
C28 0.055(5) 0.088(6) 0.049(4) 0.027(4) 0.026(4) 0.027(4)
C29 0.057(5) 0.109(7) 0.060(5) 0.007(5) 0.017(4) 0.036(5)
C30 0.090(7) 0.075(6) 0.097(7) -0.032(5) -0.029(5) 0.052(5)
C31 0.050(5) 0.048(5) 0.085(6) -0.025(4) -0.011(4) 0.004(4)
C32 0.110(7) 0.059(5) 0.068(6) -0.007(4) -0.024(5) 0.038(5)
C33 0.108(7) 0.042(4) 0.073(5) -0.004(4) -0.019(5) 0.045(5)
C34A 0.09(2) 0.023(14) 0.082(14) -0.020(11) 0.030(15) -0.007(12)
C35A 0.086(14) 0.069(13) 0.096(14) 0.004(11) -0.014(11) 0.018(11)
C34B 0.09(2) 0.017(17) 0.072(16) -0.005(13) 0.004(19) 0.003(16)
C35B 0.15(2) 0.12(2) 0.058(13) -0.041(13) -0.010(13) 0.086(19)
C36 0.066(5) 0.056(5) 0.057(5) -0.007(4) 0.006(4) 0.021(4)
C37 0.064(5) 0.057(5) 0.041(4) 0.006(4) 0.015(4) 0.031(4)
C38 0.069(6) 0.059(5) 0.049(5) 0.010(4) -0.004(4) 0.025(4)
C39 0.069(6) 0.049(5) 0.077(6) -0.002(4) 0.004(5) 0.014(5)
C40 0.092(7) 0.066(6) 0.054(5) 0.006(4) 0.002(5) 0.054(6)
C41 0.107(8) 0.101(7) 0.043(5) 0.002(5) 0.010(5) 0.080(7)
C42 0.069(5) 0.042(4) 0.043(4) -0.009(3) -0.006(4) 0.017(4)
Cl1 0.140(3) 0.121(2) 0.093(2) -0.0380(18) -0.0398(19) 0.071(2)
O1A 0.121(6) 0.118(5) 0.220(10) -0.015(6) 0.017(7) 0.052(5)
O1B 0.335(15) 0.352(15) 0.121(6) -0.128(9) -0.106(8) 0.272(14)
O1C 0.080(5) 0.294(14) 0.202(10) -0.056(9) -0.002(6) 0.020(6)
O1D 0.444(19) 0.223(10) 0.127(7) -0.058(7) -0.142(11) 0.192(14)
Cl2 0.105(2) 0.105(2) 0.107(4) 0.000 0.000 0.0525(11)
O2A 0.098(7) 0.082(6) 0.51(2) 0.038(9) -0.060(10) 0.042(5)
O2B 0.085(15) 0.38(5) 0.17(2) 0.10(3) 0.086(14) 0.16(2)
Cl3 0.089(3) 0.222(6) 0.117(4) -0.010(5) 0.064(3) 0.013(4)
O3A 0.121(7) 0.171(10) 0.110(8) 0.044(8) 0.048(6) 0.090(7)
O3B 0.214(15) 0.157(11) 0.197(11) 0.096(10) 0.137(11) 0.091(12)
O3C 0.199(17) 0.231(10) 0.187(16) -0.028(15) 0.075(13) 0.033(12)
O3D 0.179(14) 0.71(5) 0.241(14) 0.14(3) 0.089(13) 0.27(3)
O1M 0.099(6) 0.069(3) 0.037(4) 0.0142(18) 0.028(4) 0.050(3)
O1W 0.114(9) 0.114(9) 0.124(14) 0.000 0.000 0.057(4)
O2W 0.42(6) 0.060(18) 0.17(3) 0.019(18) 0.22(4) 0.05(3)
O3W 0.050(14) 0.10(2) 0.16(2) 0.031(19) -0.047(16) 0.000(14)
O4W 0.109(15) 0.19(2) 0.37(4) 0.16(2) -0.069(19) -0.063(15)
O5W 0.144(16) 0.149(17) 0.20(2) -0.028(15) -0.026(15) 0.060(14)
O6W 0.135(19) 0.15(3) 0.17(3) -0.13(2) -0.064(12) 0.073(14)
O7W 0.10(2) 0.11(2) 0.25(4) -0.09(2) -0.11(2) 0.086(19)
O8W 0.213(19) 0.110(12) 0.162(15) -0.017(11) 0.073(14) 0.086(13)
O9W 0.19(2) 0.21(3) 0.18(3) 0.08(2) 0.042(11) 0.107(15)
O10W 0.26(4) 0.11(2) 0.15(3) 0.10(2) 0.13(3) 0.12(3)
O11W 0.27(2) 0.109(12) 0.089(11) 0.037(9) 0.078(13) 0.055(13)
O12W 0.139(18) 0.28(3) 0.16(2) 0.042(19) -0.052(16) 0.028(18)
O13W 0.148(19) 0.24(3) 0.25(3) 0.11(2) -0.006(19) 0.026(18)
O14W 0.217(19) 0.133(13) 0.140(14) 0.002(11) 0.015(13) 0.128(14)
O15W 0.062(14) 0.097(17) 0.107(18) -0.030(14) -0.017(13) 0.055(14)
O16W 0.263(18) 0.263(18) 0.45(4) 0.000 0.000 0.132(9)
O17W 0.098(5) 0.098(5) 0.151(11) 0.000 0.000 0.049(3)

loop_
_atom_type_symbol
_atom_type_description
_atom_type_scat_dispersion_real
_atom_type_scat_dispersion_imag
_atom_type_scat_source
C C 0.0033 0.0016 'International Tables Vol C Tables 4.2.6.8 and 6.1.1.4'
H H 0.0000 0.0000 'International Tables Vol C Tables 4.2.6.8 and 6.1.1.4'
N N 0.0061 0.0033 'International Tables Vol C Tables 4.2.6.8 and 6.1.1.4'
O O 0.0106 0.0060 'International Tables Vol C Tables 4.2.6.8 and 6.1.1.4'
Cl Cl 0.1484 0.1585 'International Tables Vol C Tables 4.2.6.8 and 6.1.1.4'
Fe Fe 0.3463 0.8444 'International Tables Vol C Tables 4.2.6.8 and 6.1.1.4'

loop_
_geom_angle_atom_site_label_1
_geom_angle_atom_site_label_2
_geom_angle_atom_site_label_3
_geom_angle
_geom_angle_site_symmetry_1
_geom_angle_site_symmetry_3
O2 Fe1 O2 114.08(10) 3_565 2_665
O2 Fe1 O2 114.08(10) 3_565 .
O2 Fe1 O2 114.08(10) 2_665 .
O2 Fe1 O1 74.92(15) 3_565 .
O2 Fe1 O1 146.08(16) 2_665 .
O2 Fe1 O1 88.39(16) . .
O2 Fe1 O1 88.39(16) 3_565 3_565
O2 Fe1 O1 74.92(15) 2_665 3_565
O2 Fe1 O1 146.08(16) . 3_565
O1 Fe1 O1 72.68(15) . 3_565
O2 Fe1 O1 146.08(16) 3_565 2_665
O2 Fe1 O1 88.39(16) 2_665 2_665
O2 Fe1 O1 74.92(15) . 2_665
O1 Fe1 O1 72.68(15) . 2_665
O1 Fe1 O1 72.68(15) 3_565 2_665
O2 Fe1 N1 75.66(12) 3_565 .
O2 Fe1 N1 75.66(12) 2_665 .
O2 Fe1 N1 75.66(12) . .
O1 Fe1 N1 136.82(9) . .
O1 Fe1 N1 136.82(9) 3_565 .
O1 Fe1 N1 136.82(9) 2_665 .
O3 Fe2 O3 96.49(16) 3_565 .
O3 Fe2 O3 96.49(16) 3_565 2_665
O3 Fe2 O3 96.49(16) . 2_665
O3 Fe2 O1 79.23(16) 3_565 3_565
O3 Fe2 O1 160.78(16) . 3_565
O3 Fe2 O1 102.59(16) 2_665 3_565
O3 Fe2 O1 102.59(16) 3_565 .
O3 Fe2 O1 79.22(16) . .
O3 Fe2 O1 160.78(16) 2_665 .
O1 Fe2 O1 83.42(17) 3_565 .
O3 Fe2 O1 160.78(16) 3_565 2_665
O3 Fe2 O1 102.59(16) . 2_665
O3 Fe2 O1 79.23(16) 2_665 2_665
O1 Fe2 O1 83.42(17) 3_565 2_665
O1 Fe2 O1 83.42(17) . 2_665
O1 Fe3 O2 83.40(17) . 3_565
O1 Fe3 O4 96.89(16) . 3_565
O2 Fe3 O4 92.24(18) 3_565 3_565
O1 Fe3 O6 98.83(17) . .
O2 Fe3 O6 177.59(18) 3_565 .
O4 Fe3 O6 88.39(19) 3_565 .
O1 Fe3 O10 172.34(18) . .
O2 Fe3 O10 90.03(18) 3_565 .
O4 Fe3 O10 87.28(18) 3_565 .
O6 Fe3 O10 87.68(19) . .
O1 Fe3 O8 91.55(17) . .
O2 Fe3 O8 90.93(19) 3_565 .
O4 Fe3 O8 171.28(18) 3_565 .
O6 Fe3 O8 88.1(2) . .
O10 Fe3 O8 84.59(19) . .
O1 Fe4 O4 100.61(17) . .
O1 Fe4 O3 81.37(16) . .
O4 Fe4 O3 95.49(17) . .
O1 Fe4 O9 99.94(18) . .
O4 Fe4 O9 89.4(2) . .
O3 Fe4 O9 174.6(2) . .
O1 Fe4 O7 98.29(18) . .
O4 Fe4 O7 161.10(19) . .
O3 Fe4 O7 87.10(19) . .
O9 Fe4 O7 87.6(2) . .
O1 Fe4 N2 160.68(19) . .
O4 Fe4 N2 79.59(19) . .
O3 Fe4 N2 79.38(19) . .
O9 Fe4 N2 99.4(2) . .
O7 Fe4 N2 82.5(2) . .
O15 Fe5 O17 112.6(2) . .
O15 Fe5 O16 113.2(2) . .
O17 Fe5 O16 115.00(19) . .
O15 Fe5 O13 88.89(17) . .
O17 Fe5 O13 146.71(17) . .
O16 Fe5 O13 75.32(16) . .
O15 Fe5 O14 147.42(17) . .
O17 Fe5 O14 75.17(17) . .
O16 Fe5 O14 88.96(17) . .
O13 Fe5 O14 73.43(14) . .
O15 Fe5 O12 75.62(16) . .
O17 Fe5 O12 87.07(17) . .
O16 Fe5 O12 147.43(17) . .
O13 Fe5 O12 73.56(14) . .
O14 Fe5 O12 73.23(15) . .
O15 Fe5 N3 75.01(19) . .
O17 Fe5 N3 76.0(2) . .
O16 Fe5 N3 74.3(2) . .
O13 Fe5 N3 136.07(19) . .
O14 Fe5 N3 136.16(18) . .
O12 Fe5 N3 136.85(18) . .
O21 Fe6 O24 97.96(18) . .
O21 Fe6 O18 96.86(18) . .
O24 Fe6 O18 95.44(18) . .
O21 Fe6 O14 78.78(17) . .
O24 Fe6 O14 104.40(17) . .
O18 Fe6 O14 160.07(18) . .
O21 Fe6 O13 102.66(17) . .
O24 Fe6 O13 159.15(17) . .
O18 Fe6 O13 79.13(16) . .
O14 Fe6 O13 82.86(16) . .
O21 Fe6 O12 159.87(17) . .
O24 Fe6 O12 79.07(17) . .
O18 Fe6 O12 103.22(16) . .
O14 Fe6 O12 82.69(16) . .
O13 Fe6 O12 82.59(16) . .
O12 Fe7 O19 96.63(17) . .
O12 Fe7 O15 83.26(17) . .
O19 Fe7 O15 91.05(19) . .
O12 Fe7 O38 101.5(2) . .
O19 Fe7 O38 87.9(2) . .
O15 Fe7 O38 175.3(2) . .
O12 Fe7 O11 170.46(19) . .
O19 Fe7 O11 89.66(18) . .
O15 Fe7 O11 89.48(19) . .
O38 Fe7 O11 85.9(2) . .
O12 Fe7 O36 90.25(19) . .
O19 Fe7 O36 172.86(18) . .
O15 Fe7 O36 91.7(2) . .
O38 Fe7 O36 88.9(2) . .
O11 Fe7 O36 83.76(19) . .
O13 Fe8 O18 81.60(16) . .
O13 Fe8 O19 99.11(17) . .
O18 Fe8 O19 96.32(18) . .
O13 Fe8 O27 100.88(19) . .
O18 Fe8 O27 174.6(2) . .
O19 Fe8 O27 88.0(2) . .
O13 Fe8 O29 99.18(17) . .
O18 Fe8 O29 87.27(19) . .
O19 Fe8 O29 161.69(18) . .
O27 Fe8 O29 87.6(2) . .
O13 Fe8 N4 160.32(18) . .
O18 Fe8 N4 78.95(18) . .
O19 Fe8 N4 80.14(18) . .
O27 Fe8 N4 98.8(2) . .
O29 Fe8 N4 82.96(18) . .
O13 Fe9 O22 97.19(17) . .
O13 Fe9 O16 83.16(17) . .
O22 Fe9 O16 91.08(19) . .
O13 Fe9 O39 170.88(19) . .
O22 Fe9 O39 88.66(19) . .
O16 Fe9 O39 89.77(19) . .
O13 Fe9 O30 100.28(18) . .
O22 Fe9 O30 89.21(19) . .
O16 Fe9 O30 176.49(19) . .
O39 Fe9 O30 86.7(2) . .
O13 Fe9 O28 90.76(18) . .
O22 Fe9 O28 171.87(19) . .
O16 Fe9 O28 91.6(2) . .
O39 Fe9 O28 83.66(19) . .
O30 Fe9 O28 87.7(2) . .
O21 Fe10 O22 95.90(18) . .
O21 Fe10 O14 80.69(17) . .
O22 Fe10 O14 99.75(18) . .
O21 Fe10 O31 176.5(2) . .
O22 Fe10 O31 87.5(2) . .
O14 Fe10 O31 99.74(19) . .
O21 Fe10 O33 89.67(19) . .
O22 Fe10 O33 161.4(2) . .
O14 Fe10 O33 98.7(2) . .
O31 Fe10 O33 86.8(2) . .
O21 Fe10 N5 80.13(19) . .
O22 Fe10 N5 79.9(2) . .
O14 Fe10 N5 160.67(19) . .
O31 Fe10 N5 99.6(2) . .
O33 Fe10 N5 83.5(2) . .
O14 Fe11 O25 97.23(18) . .
O14 Fe11 O17 83.23(18) . .
O25 Fe11 O17 93.2(2) . .
O14 Fe11 O34 101.5(2) . .
O25 Fe11 O34 88.6(2) . .
O17 Fe11 O34 174.6(2) . .
O14 Fe11 O40 170.2(2) . 27_555
O25 Fe11 O40 87.68(19) . 27_555
O17 Fe11 O40 88.0(2) . 27_555
O34 Fe11 O40 87.0(2) . 27_555
O14 Fe11 O32 90.95(19) . .
O25 Fe11 O32 171.2(2) . .
O17 Fe11 O32 91.0(2) . .
O34 Fe11 O32 86.5(2) . .
O40 Fe11 O32 84.7(2) 27_555 .
O12 Fe12 O24 81.40(17) . .
O12 Fe12 O25 99.81(18) . .
O24 Fe12 O25 94.7(2) . .
O12 Fe12 O35 99.2(2) . .
O24 Fe12 O35 177.0(2) . .
O25 Fe12 O35 88.1(2) . .
O12 Fe12 O37 99.9(2) . .
O24 Fe12 O37 90.28(19) . .
O25 Fe12 O37 160.2(2) . .
O35 Fe12 O37 86.8(2) . .
O12 Fe12 N6 160.8(2) . .
O24 Fe12 N6 79.6(2) . .
O25 Fe12 N6 79.5(2) . .
O35 Fe12 N6 99.9(2) . .
O37 Fe12 N6 82.6(2) . .
Fe4 O1 Fe3 115.77(19) . .
Fe4 O1 Fe2 96.57(16) . .
Fe3 O1 Fe2 132.8(2) . .
Fe4 O1 Fe1 132.54(19) . .
Fe3 O1 Fe1 94.37(15) . .
Fe2 O1 Fe1 86.62(14) . .
C2 O2 Fe1 121.6(4) . .
C2 O2 Fe3 129.6(4) . 2_665
Fe1 O2 Fe3 107.27(19) . 2_665
C4 O3 Fe2 135.0(4) . .
C4 O3 Fe4 119.9(4) . .
Fe2 O3 Fe4 99.48(18) . .
C6 O4 Fe4 111.6(4) . .
C6 O4 Fe3 122.3(4) . 2_665
Fe4 O4 Fe3 126.1(2) . 2_665
C9 O6 Fe3 133.1(5) . .
C9 O7 Fe4 129.2(5) . .
C10 O8 Fe3 132.1(5) . .
C10 O9 Fe4 128.2(5) . .
C11 O10 Fe3 129.0(5) . .
C11 O11 Fe7 128.5(5) . .
Fe7 O12 Fe12 115.5(2) . .
Fe7 O12 Fe6 133.2(2) . .
Fe12 O12 Fe6 95.76(17) . .
Fe7 O12 Fe5 94.64(17) . .
Fe12 O12 Fe5 133.8(2) . .
Fe6 O12 Fe5 86.34(15) . .
Fe9 O13 Fe8 115.2(2) . .
Fe9 O13 Fe6 132.7(2) . .
Fe8 O13 Fe6 96.18(17) . .
Fe9 O13 Fe5 95.04(16) . .
Fe8 O13 Fe5 133.20(19) . .
Fe6 O13 Fe5 86.74(15) . .
Fe11 O14 Fe10 115.9(2) . .
Fe11 O14 Fe6 132.2(2) . .
Fe10 O14 Fe6 96.38(18) . .
Fe11 O14 Fe5 95.18(17) . .
Fe10 O14 Fe5 132.1(2) . .
Fe6 O14 Fe5 86.82(15) . .
C13 O15 Fe5 121.2(4) . .
C13 O15 Fe7 131.0(4) . .
Fe5 O15 Fe7 106.4(2) . .
C15 O16 Fe5 122.8(4) . .
C15 O16 Fe9 129.6(4) . .
Fe5 O16 Fe9 106.5(2) . .
C17 O17 Fe5 121.7(5) . .
C17 O17 Fe11 130.0(4) . .
Fe5 O17 Fe11 106.4(2) . .
C19 O18 Fe6 133.2(4) . .
C19 O18 Fe8 121.2(4) . .
Fe6 O18 Fe8 99.70(18) . .
C21 O19 Fe7 122.9(4) . .
C21 O19 Fe8 109.8(4) . .
Fe7 O19 Fe8 127.2(2) . .
C25 O21 Fe6 134.5(4) . .
C25 O21 Fe10 119.4(4) . .
Fe6 O21 Fe10 100.72(19) . .
C27 O22 Fe10 110.6(4) . .
C27 O22 Fe9 121.9(4) . .
Fe10 O22 Fe9 127.3(2) . .
C31 O24 Fe6 132.8(4) . .
C31 O24 Fe12 120.2(4) . .
Fe6 O24 Fe12 99.98(19) . .
C33 O25 Fe11 122.8(4) . .
C33 O25 Fe12 111.1(4) . .
Fe11 O25 Fe12 126.0(2) . .
C36 O27 Fe8 127.0(5) . .
C36 O28 Fe9 133.8(5) . .
C37 O29 Fe8 130.2(5) . .
C37 O30 Fe9 133.4(4) . .
C38 O31 Fe10 126.4(5) . .
C38 O32 Fe11 132.7(5) . .
C39 O33 Fe10 131.3(5) . .
C39 O34 Fe11 131.2(5) . .
C40 O35 Fe12 129.8(5) . .
C40 O36 Fe7 134.5(6) . .
C41 O37 Fe12 129.7(6) . .
C41 O38 Fe7 132.0(5) . .
C42 O39 Fe9 126.2(5) . .
C42 O40 Fe11 125.4(5) . 26_455
C1 N1 C1 112.3(4) 3_565 2_665
C1 N1 C1 112.3(4) 3_565 .
C1 N1 C1 112.3(4) 2_665 .
C1 N1 Fe1 106.5(5) 3_565 .
C1 N1 Fe1 106.5(5) 2_665 .
C1 N1 Fe1 106.5(5) . .
C3 N2 C7 112.5(6) . .
C3 N2 C5 111.0(6) . .
C7 N2 C5 111.6(6) . .
C3 N2 Fe4 102.9(4) . .
C7 N2 Fe4 111.4(4) . .
C5 N2 Fe4 107.0(4) . .
C14 N3 C12 113.5(7) . .
C14 N3 C16 112.9(7) . .
C12 N3 C16 111.7(6) . .
C14 N3 Fe5 107.1(4) . .
C12 N3 Fe5 106.8(4) . .
C16 N3 Fe5 104.1(5) . .
C18 N4 C20 111.5(5) . .
C18 N4 C22 113.3(5) . .
C20 N4 C22 111.8(5) . .
C18 N4 Fe8 103.6(4) . .
C20 N4 Fe8 105.6(4) . .
C22 N4 Fe8 110.5(4) . .
C26 N5 C28 111.5(6) . .
C26 N5 C24 113.0(6) . .
C28 N5 C24 112.1(6) . .
C26 N5 Fe10 106.1(4) . .
C28 N5 Fe10 110.3(4) . .
C24 N5 Fe10 103.4(4) . .
C34B N6 C32 106.8(14) . .
C34B N6 C30 99.7(17) . .
C32 N6 C30 110.5(7) . .
C34B N6 C34A 24.8(13) . .
C32 N6 C34A 113.1(14) . .
C30 N6 C34A 116.8(16) . .
C34B N6 Fe12 126.7(12) . .
C32 N6 Fe12 107.7(5) . .
C30 N6 Fe12 104.6(4) . .
C34A N6 Fe12 103.1(9) . .
N1 C1 C2 109.4(6) . .
O2 C2 C1 106.6(6) . .
N2 C3 C4 110.6(5) . .
O3 C4 C3 107.3(6) . .
N2 C5 C6 106.0(5) . .
O4 C6 C5 107.6(6) . .
N2 C7 C8 114.8(7) . .
O5 C8 C7 113.2(8) . .
O7 C9 O6 126.9(7) . .
O8 C10 O9 126.8(7) . .
O10 C11 O11 121.6(7) . .
N3 C12 C13 105.9(6) . .
O15 C13 C12 107.3(6) . .
N3 C14 C15 108.4(6) . .
O16 C15 C14 106.4(6) . .
C17 C16 N3 109.8(7) . .
O17 C17 C16 105.1(6) . .
N4 C18 C19 111.3(5) . .
O18 C19 C18 105.5(5) . .
N4 C20 C21 107.3(5) . .
O19 C21 C20 105.9(5) . .
N4 C22 C23 114.9(6) . .
O20 C23 C22 112.7(6) . .
N5 C24 C25 108.2(6) . .
O21 C25 C24 107.5(6) . .
N5 C26 C27 108.1(6) . .
O22 C27 C26 106.9(6) . .
N5 C28 C29 117.1(7) . .
O23 C29 C28 113.3(7) . .
N6 C30 C31 108.4(6) . .
O24 C31 C30 105.5(6) . .
N6 C32 C33 107.6(7) . .
O25 C33 C32 105.6(6) . .
C35A C34A N6 109.9(18) . .
O26A C35A C34A 107(2) . .
C35B C34B N6 114(3) . .
C34B C35B O26B 106(2) . .
O28 C36 O27 126.2(7) . .
O29 C37 O30 124.7(7) . .
O32 C38 O31 128.6(7) . .
O33 C39 O34 126.2(7) . .
O36 C40 O35 124.6(8) . .
O38 C41 O37 126.9(8) . .
O39 C42 O40 120.9(7) . .
O1D Cl1 O1B 110.4(7) . .
O1D Cl1 O1C 118.9(10) . .
O1B Cl1 O1C 105.9(7) . .
O1D Cl1 O1A 105.4(7) . .
O1B Cl1 O1A 113.3(8) . .
O1C Cl1 O1A 102.9(7) . .
O2A Cl2 O2A 109.9(7) 3_455 2_565
O2A Cl2 O2A 109.9(7) 3_455 .
O2A Cl2 O2A 109.9(7) 2_565 .
O2A Cl2 O2B 71.9(11) 3_455 2_565
O2A Cl2 O2B 139.8(18) 2_565 2_565
O2A Cl2 O2B 106.6(15) . 2_565
O2A Cl2 O2B 106.6(15) 3_455 .
O2A Cl2 O2B 71.9(11) 2_565 .
O2A Cl2 O2B 139.8(18) . .
O2B Cl2 O2B 70(2) 2_565 .
O2A Cl2 O2B 139.8(18) 3_455 3_455
O2A Cl2 O2B 106.6(15) 2_565 3_455
O2A Cl2 O2B 71.9(11) . 3_455
O2B Cl2 O2B 70(2) 2_565 3_455
O2B Cl2 O2B 70(2) . 3_455
Cl2 O2A O2B 55.5(9) . 3_455
Cl2 O2B O2B 55.2(11) . 2_565
Cl2 O2B O2B 55.2(11) . 3_455
O2B O2B O2B 60.000(17) 2_565 3_455
Cl2 O2B O2A 52.6(10) . 2_565
O2B O2B O2A 107.1(11) 2_565 2_565
O2B O2B O2A 87(2) 3_455 2_565
O3A Cl3 O3B 134.7(11) . .
O3A Cl3 O3D 106.6(10) . .
O3B Cl3 O3D 102.8(10) . .
O3A Cl3 O3C 103.9(9) . .
O3B Cl3 O3C 104.4(9) . .
O3D Cl3 O3C 99.5(12) . .
C2M O1M C2M 126(3) 18_444 .
C2M O1M C1M 116.9(15) 18_444 .
C2M O1M C1M 116.9(15) . .

loop_
_geom_bond_atom_site_label_1
_geom_bond_atom_site_label_2
_geom_bond_distance
_geom_bond_site_symmetry_2
Fe1 O2 1.937(4) 3_565
Fe1 O2 1.937(4) 2_665
Fe1 O2 1.937(4) .
Fe1 O1 2.306(4) .
Fe1 O1 2.306(4) 3_565
Fe1 O1 2.306(4) 2_665
Fe1 N1 2.373(9) .
Fe2 O3 1.949(4) 3_565
Fe2 O3 1.949(4) .
Fe2 O3 1.949(4) 2_665
Fe2 O1 2.053(4) 3_565
Fe2 O1 2.053(4) .
Fe2 O1 2.053(4) 2_665
Fe3 O1 1.951(4) .
Fe3 O2 1.953(4) 3_565
Fe3 O4 1.976(4) 3_565
Fe3 O6 2.025(4) .
Fe3 O10 2.040(4) .
Fe3 O8 2.067(5) .
Fe4 O1 1.949(4) .
Fe4 O4 1.966(4) .
Fe4 O3 1.967(4) .
Fe4 O9 1.990(5) .
Fe4 O7 2.032(5) .
Fe4 N2 2.272(5) .
Fe5 O15 1.921(4) .
Fe5 O17 1.923(5) .
Fe5 O16 1.924(4) .
Fe5 O13 2.281(4) .
Fe5 O14 2.289(4) .
Fe5 O12 2.291(4) .
Fe5 N3 2.396(6) .
Fe6 O21 1.932(4) .
Fe6 O24 1.933(4) .
Fe6 O18 1.939(4) .
Fe6 O14 2.058(4) .
Fe6 O13 2.071(4) .
Fe6 O12 2.077(4) .
Fe7 O12 1.939(4) .
Fe7 O19 1.961(4) .
Fe7 O15 1.973(4) .
Fe7 O38 2.014(5) .
Fe7 O11 2.036(5) .
Fe7 O36 2.079(5) .
Fe8 O13 1.942(4) .
Fe8 O18 1.970(4) .
Fe8 O19 1.987(4) .
Fe8 O27 2.004(5) .
Fe8 O29 2.044(5) .
Fe8 N4 2.262(5) .
Fe9 O13 1.930(4) .
Fe9 O22 1.960(4) .
Fe9 O16 1.964(5) .
Fe9 O39 2.010(4) .
Fe9 O30 2.034(5) .
Fe9 O28 2.078(5) .
Fe10 O21 1.956(4) .
Fe10 O22 1.957(4) .
Fe10 O14 1.958(4) .
Fe10 O31 2.020(5) .
Fe10 O33 2.037(5) .
Fe10 N5 2.258(6) .
Fe11 O14 1.921(4) .
Fe11 O25 1.953(4) .
Fe11 O17 1.972(5) .
Fe11 O34 2.017(6) .
Fe11 O40 2.028(5) 27_555
Fe11 O32 2.075(5) .
Fe12 O12 1.950(4) .
Fe12 O24 1.968(4) .
Fe12 O25 1.980(4) .
Fe12 O35 1.996(5) .
Fe12 O37 2.027(5) .
Fe12 N6 2.245(6) .
O2 C2 1.460(7) .
O2 Fe3 1.953(4) 2_665
O3 C4 1.426(7) .
O4 C6 1.437(8) .
O4 Fe3 1.976(4) 2_665
O5 C8 1.410(11) .
O6 C9 1.246(9) .
O7 C9 1.239(8) .
O8 C10 1.246(9) .
O9 C10 1.281(9) .
O10 C11 1.247(8) .
O11 C11 1.258(8) .
O15 C13 1.448(8) .
O16 C15 1.438(8) .
O17 C17 1.463(8) .
O18 C19 1.423(7) .
O19 C21 1.448(7) .
O20 C23 1.418(10) .
O21 C25 1.440(8) .
O22 C27 1.466(8) .
O23 C29 1.406(10) .
O24 C31 1.440(8) .
O25 C33 1.470(8) .
O26A C35A 1.45(2) .
O26B C35B 1.48(2) .
O27 C36 1.263(9) .
O28 C36 1.239(9) .
O29 C37 1.246(8) .
O30 C37 1.260(8) .
O31 C38 1.258(9) .
O32 C38 1.232(9) .
O33 C39 1.216(10) .
O34 C39 1.293(10) .
O35 C40 1.255(10) .
O36 C40 1.247(9) .
O37 C41 1.291(10) .
O38 C41 1.245(11) .
O39 C42 1.241(8) .
O40 C42 1.244(8) .
O40 Fe11 2.028(5) 26_455
N1 C1 1.488(9) 3_565
N1 C1 1.488(9) 2_665
N1 C1 1.488(9) .
N2 C3 1.504(9) .
N2 C7 1.507(9) .
N2 C5 1.516(9) .
N3 C14 1.469(10) .
N3 C12 1.494(10) .
N3 C16 1.499(11) .
N4 C18 1.475(8) .
N4 C20 1.498(8) .
N4 C22 1.517(8) .
N5 C26 1.485(9) .
N5 C28 1.500(8) .
N5 C24 1.514(9) .
N6 C34B 1.46(4) .
N6 C32 1.488(10) .
N6 C30 1.505(10) .
N6 C34A 1.55(3) .
C1 C2 1.497(11) .
C3 C4 1.508(10) .
C5 C6 1.547(10) .
C7 C8 1.565(11) .
C12 C13 1.513(11) .
C14 C15 1.509(11) .
C16 C17 1.497(12) .
C18 C19 1.543(9) .
C20 C21 1.533(10) .
C22 C23 1.547(10) .
C24 C25 1.546(9) .
C26 C27 1.498(11) .
C28 C29 1.529(10) .
C30 C31 1.568(11) .
C32 C33 1.540(12) .
C34A C35A 1.52(3) .
C34B C35B 1.41(5) .
Cl1 O1D 1.359(10) .
Cl1 O1B 1.391(8) .
Cl1 O1C 1.424(11) .
Cl1 O1A 1.432(9) .
Cl2 O2A 1.383(9) 3_455
Cl2 O2A 1.383(9) 2_565
Cl2 O2A 1.383(9) .
Cl2 O2B 1.44(2) 2_565
Cl2 O2B 1.44(2) .
Cl2 O2B 1.44(2) 3_455
O2A O2B 1.65(3) 3_455
O2B O2B 1.64(6) 2_565
O2B O2B 1.64(6) 3_455
O2B O2A 1.65(3) 2_565
Cl3 O3A 1.226(10) .
Cl3 O3B 1.239(11) .
Cl3 O3D 1.341(15) .
Cl3 O3C 1.420(15) .
O1M C2M 1.30(3) 18_444
O1M C2M 1.30(3) .
O1M C1M 1.34(2) .
O4W O5W 1.36(2) .
O12W O13W 1.33(3) .
O14W O15W 1.37(2) .
